data_7713226
loop_
_publ_author_name
'Rebilly, Jean-No\"el'
'Herrero, Christian'
'S\'en\'echal-David, Katell'
'Guillot, R\'egis'
'Banse, Fr\'ed\'eric'

_publ_section_title
;
 Catalytic oxidation properties of an acid-resistant cross-bridged cyclen
 Fe(II) complex. Influence of the rigid donor backbone and protonation on
 the reactivity.
;
_journal_name_full 'Dalton Transactions'
_journal_paper_doi 10.1039/D3DT00393K
_journal_year 2023
_chemical_formula_moiety 'C18 H29 F3 Fe N5 O3 S, C F3 O3 S'
_chemical_formula_sum 'C19 H29 F6 Fe N5 O6 S2'
_chemical_formula_weight 657.44
_space_group_crystal_system monoclinic
_space_group_IT_number 14
_space_group_name_Hall '-P 2ybc'
_space_group_name_H-M_alt 'P 1 21/c 1'
_atom_sites_solution_hydrogens geom
_atom_sites_solution_primary difmap
_audit_creation_method SHELXL-2018/3
_audit_update_record
;
2022-07-08 deposited with the CCDC.	2023-05-26 downloaded from the CCDC.
;
_cell_angle_alpha 90
_cell_angle_beta 99.9130(10)
_cell_angle_gamma 90
_cell_formula_units_Z 4
_cell_length_a 9.6666(4)
_cell_length_b 14.8989(6)
_cell_length_c 18.1683(8)
_cell_measurement_reflns_used 9853
_cell_measurement_temperature 100(1)
_cell_measurement_theta_max 66.64
_cell_measurement_theta_min 3.86
_cell_volume 2577.56(19)
_computing_cell_refinement 'Bruker SAINT'
_computing_data_collection 'Bruker APEX3'
_computing_data_reduction 'Bruker SAINT'
_computing_structure_refinement 'SHELXL-2018/3 (Sheldrick, 2018)'
_computing_structure_solution 'SHELXS-97 (Sheldrick 2008)'
_diffrn_ambient_temperature 100(1)
_diffrn_measured_fraction_theta_full 0.999
_diffrn_measured_fraction_theta_max 0.999
_diffrn_measurement_device_type 'Bruker VENTURE PHOTON100 CMOS'
_diffrn_measurement_method '\f and \w scans'
_diffrn_radiation_type CuK\a
_diffrn_radiation_wavelength 1.54178
_diffrn_reflns_av_R_equivalents 0.0433
_diffrn_reflns_av_unetI/netI 0.0219
_diffrn_reflns_Laue_measured_fraction_full 0.999
_diffrn_reflns_Laue_measured_fraction_max 0.999
_diffrn_reflns_limit_h_max 11
_diffrn_reflns_limit_h_min -11
_diffrn_reflns_limit_k_max 17
_diffrn_reflns_limit_k_min -17
_diffrn_reflns_limit_l_max 21
_diffrn_reflns_limit_l_min -21
_diffrn_reflns_number 36732
_diffrn_reflns_point_group_measured_fraction_full 0.999
_diffrn_reflns_point_group_measured_fraction_max 0.999
_diffrn_reflns_theta_full 66.663
_diffrn_reflns_theta_max 66.663
_diffrn_reflns_theta_min 3.860
_exptl_absorpt_coefficient_mu 7.037
_exptl_absorpt_correction_T_max 0.6294
_exptl_absorpt_correction_T_min 0.2598
_exptl_absorpt_correction_type multi-scan
_exptl_absorpt_process_details 'apex3 bruker'
_exptl_crystal_colour yellow
_exptl_crystal_density_diffrn 1.694
_exptl_crystal_description plate
_exptl_crystal_F_000 1352
_exptl_crystal_size_max 0.240
_exptl_crystal_size_mid 0.220
_exptl_crystal_size_min 0.070
_refine_diff_density_max 0.467
_refine_diff_density_min -0.349
_refine_diff_density_rms 0.057
_refine_ls_extinction_coef 0.00098(7)
_refine_ls_extinction_expression Fc^*^=kFc[1+0.001xFc^2^\l^3^/sin(2\q)]^-1/4^
_refine_ls_extinction_method 'SHELXL-2018/3 (Sheldrick 2018)'
_refine_ls_goodness_of_fit_ref 1.067
_refine_ls_hydrogen_treatment constr
_refine_ls_matrix_type full
_refine_ls_number_parameters 354
_refine_ls_number_reflns 4561
_refine_ls_number_restraints 0
_refine_ls_restrained_S_all 1.067
_refine_ls_R_factor_all 0.0298
_refine_ls_R_factor_gt 0.0283
_refine_ls_shift/su_max 0.002
_refine_ls_shift/su_mean 0.000
_refine_ls_structure_factor_coef Fsqd
_refine_ls_weighting_details 'w=1/[\s^2^(Fo^2^)+(0.0216P)^2^+2.9748P] where P=(Fo^2^+2Fc^2^)/3'
_refine_ls_weighting_scheme calc
_refine_ls_wR_factor_gt 0.0653
_refine_ls_wR_factor_ref 0.0665
_reflns_Friedel_coverage 0.000
_reflns_number_gt 4421
_reflns_number_total 4561
_reflns_threshold_expression 'I > 2\s(I)'
_cod_data_source_file d3dt00393k2.cif
_cod_data_source_block '[((cyclenCB-CH2py)FeIIOTf)OTf]'
_cod_original_sg_symbol_H-M 'P 21/c'
_cod_database_code 7713226
_shelx_space_group_comment
;
The symmetry employed for this shelxl refinement is uniquely defined
by the following loop, which should always be used as a source of
symmetry information in preference to the above space-group names.
They are only intended as comments.
;
_shelx_estimated_absorpt_t_min 0.288
_shelx_estimated_absorpt_t_max 0.644

loop_
_space_group_symop_operation_xyz
'x, y, z'
'-x, y+1/2, -z+1/2'
'-x, -y, -z'
'x, -y-1/2, z-1/2'

loop_
_atom_site_label
_atom_site_type_symbol
_atom_site_fract_x
_atom_site_fract_y
_atom_site_fract_z
_atom_site_U_iso_or_equiv
_atom_site_adp_type
_atom_site_occupancy
_atom_site_site_symmetry_order
_atom_site_calc_flag
_atom_site_refinement_flags_posn
_atom_site_refinement_flags_adp
_atom_site_refinement_flags_occupancy
_atom_site_disorder_assembly
_atom_site_disorder_group
C1 C 0.0090(2) 0.59257(13) 0.11944(10) 0.0184(4) Uani 1 1 d . . . . .
H1A H -0.037336 0.546195 0.084664 0.022 Uiso 1 1 calc R U . . .
H1B H 0.023824 0.646311 0.089698 0.022 Uiso 1 1 calc R U . . .
C2 C -0.0871(2) 0.61711(13) 0.17557(11) 0.0177(4) Uani 1 1 d . . . . .
H2A H -0.153681 0.664316 0.153564 0.021 Uiso 1 1 calc R U . . .
H2B H -0.142600 0.563646 0.184671 0.021 Uiso 1 1 calc R U . . .
C3 C -0.0075(2) 0.58250(13) 0.31060(10) 0.0183(4) Uani 1 1 d . . . . .
H3A H -0.038536 0.523629 0.288401 0.022 Uiso 1 1 calc R U . . .
H3B H -0.075865 0.601664 0.342290 0.022 Uiso 1 1 calc R U . . .
C4 C 0.1368(2) 0.57214(13) 0.35912(10) 0.0185(4) Uani 1 1 d . . . . .
H4A H 0.161455 0.627813 0.388166 0.022 Uiso 1 1 calc R U . . .
H4B H 0.134778 0.522133 0.394813 0.022 Uiso 1 1 calc R U . . .
C5 C 0.3899(2) 0.56731(14) 0.35015(11) 0.0213(4) Uani 1 1 d . . . . .
H5A H 0.417953 0.516849 0.384972 0.026 Uiso 1 1 calc R U . . .
H5B H 0.395775 0.623384 0.379762 0.026 Uiso 1 1 calc R U . . .
C6 C 0.4911(2) 0.57300(15) 0.29355(12) 0.0234(5) Uani 1 1 d . . . . .
H6A H 0.575703 0.607246 0.315902 0.028 Uiso 1 1 calc R U . . .
H6B H 0.521233 0.511715 0.282380 0.028 Uiso 1 1 calc R U . . .
C7 C 0.4017(2) 0.55490(14) 0.15657(11) 0.0216(4) Uani 1 1 d . . . . .
H7A H 0.418961 0.492715 0.175088 0.026 Uiso 1 1 calc R U . . .
H7B H 0.471619 0.568679 0.124238 0.026 Uiso 1 1 calc R U . . .
C8 C 0.2547(2) 0.56004(13) 0.10962(11) 0.0190(4) Uani 1 1 d . . . . .
H8A H 0.245841 0.615960 0.079751 0.023 Uiso 1 1 calc R U . . .
H8B H 0.240517 0.508624 0.074616 0.023 Uiso 1 1 calc R U . . .
C9 C 0.1348(2) 0.47079(13) 0.19445(10) 0.0198(4) Uani 1 1 d . . . . .
H9A H 0.164471 0.422598 0.163038 0.024 Uiso 1 1 calc R U . . .
H9B H 0.035199 0.460020 0.198303 0.024 Uiso 1 1 calc R U . . .
C10 C 0.2249(2) 0.46555(13) 0.27347(11) 0.0212(4) Uani 1 1 d . . . . .
H10A H 0.179723 0.423621 0.304346 0.025 Uiso 1 1 calc R U . . .
H10B H 0.318347 0.440818 0.269385 0.025 Uiso 1 1 calc R U . . .
C11 C -0.0675(2) 0.73589(14) 0.26975(12) 0.0197(4) Uani 1 1 d . . . . .
H11A H -0.018367 0.755016 0.318981 0.030 Uiso 1 1 calc R U . . .
H11B H -0.167423 0.727544 0.271444 0.030 Uiso 1 1 calc R U . . .
H11C H -0.056627 0.781867 0.232581 0.030 Uiso 1 1 calc R U . . .
C12 C 0.4998(2) 0.69974(14) 0.20578(11) 0.0193(4) Uani 1 1 d . . . . .
H12A H 0.581606 0.682446 0.182756 0.023 Uiso 1 1 calc R U . . .
H12B H 0.535548 0.731228 0.253235 0.023 Uiso 1 1 calc R U . . .
C13 C 0.40726(19) 0.76284(13) 0.15391(10) 0.0141(4) Uani 1 1 d . . . . .
C14 C 0.4613(2) 0.82106(14) 0.10675(11) 0.0180(4) Uani 1 1 d . . . . .
H14 H 0.558131 0.819147 0.103082 0.022 Uiso 1 1 calc R U . . .
C15 C 0.3726(2) 0.88211(14) 0.06499(11) 0.0201(4) Uani 1 1 d . . . . .
H15 H 0.408157 0.922930 0.032661 0.024 Uiso 1 1 calc R U . . .
C16 C 0.2315(2) 0.88326(13) 0.07069(10) 0.0182(4) Uani 1 1 d . . . . .
H16 H 0.168995 0.925042 0.042903 0.022 Uiso 1 1 calc R U . . .
C17 C 0.1840(2) 0.82206(13) 0.11781(10) 0.0145(4) Uani 1 1 d . . . . .
H17 H 0.087048 0.821951 0.121265 0.017 Uiso 1 1 calc R U . . .
C18 C 0.2939(2) 0.88279(13) 0.42236(11) 0.0186(4) Uani 1 1 d . . . . .
C19 C 0.7578(2) 0.75807(15) 0.46131(11) 0.0240(5) Uani 1 1 d . . . . .
N1 N 0.14636(17) 0.55852(10) 0.15739(8) 0.0151(3) Uani 1 1 d . . . . .
N2 N -0.00690(17) 0.65005(10) 0.24892(9) 0.0142(3) Uani 1 1 d . . . . .
N3 N 0.24381(18) 0.55378(11) 0.31171(9) 0.0163(3) Uani 1 1 d . . . . .
N4 N 0.42382(17) 0.61772(11) 0.22197(9) 0.0167(3) Uani 1 1 d . . . . .
N5 N 0.26931(16) 0.76258(10) 0.15905(8) 0.0120(3) Uani 1 1 d . . . . .
O1 O 0.25539(15) 0.76230(9) 0.32280(7) 0.0196(3) Uani 1 1 d . . . . .
O2 O 0.2133(2) 0.91602(11) 0.28263(8) 0.0409(5) Uani 1 1 d . . . . .
O3 O 0.45199(17) 0.86146(11) 0.32149(9) 0.0302(4) Uani 1 1 d . . . . .
O4 O 0.66009(16) 0.60492(10) 0.49284(9) 0.0284(4) Uani 1 1 d . . . . .
O5 O 0.90464(16) 0.61332(11) 0.47884(8) 0.0293(4) Uani 1 1 d . . . . .
O6 O 0.82879(15) 0.68009(9) 0.58751(7) 0.0201(3) Uani 1 1 d . . . . .
F1 F 0.16115(13) 0.87918(9) 0.43255(7) 0.0284(3) Uani 1 1 d . . . . .
F2 F 0.36787(15) 0.82780(10) 0.47044(7) 0.0358(3) Uani 1 1 d . . . . .
F3 F 0.33807(18) 0.96626(9) 0.43817(8) 0.0446(4) Uani 1 1 d . . . . .
F4 F 0.70637(15) 0.74603(10) 0.38877(7) 0.0367(3) Uani 1 1 d . . . . .
F5 F 0.87542(16) 0.80583(10) 0.46419(8) 0.0431(4) Uani 1 1 d . . . . .
F6 F 0.66757(17) 0.80828(10) 0.49019(8) 0.0457(4) Uani 1 1 d . . . . .
S1 S 0.30647(5) 0.85436(3) 0.32594(2) 0.01400(11) Uani 1 1 d . . . . .
S2 S 0.79184(5) 0.65142(3) 0.51030(2) 0.01524(11) Uani 1 1 d . . . . .
Fe1 Fe 0.21300(3) 0.66656(2) 0.23612(2) 0.00932(9) Uani 1 1 d . . . . .

loop_
_atom_site_aniso_label
_atom_site_aniso_U_11
_atom_site_aniso_U_22
_atom_site_aniso_U_33
_atom_site_aniso_U_23
_atom_site_aniso_U_13
_atom_site_aniso_U_12
C1 0.0241(11) 0.0192(10) 0.0104(9) 0.0009(8) -0.0016(8) -0.0062(8)
C2 0.0187(10) 0.0173(10) 0.0154(9) 0.0012(8) -0.0019(8) -0.0058(8)
C3 0.0269(11) 0.0158(10) 0.0136(9) 0.0016(8) 0.0076(8) -0.0062(8)
C4 0.0324(11) 0.0140(9) 0.0098(9) 0.0017(7) 0.0053(8) -0.0016(8)
C5 0.0266(11) 0.0174(10) 0.0167(10) 0.0018(8) -0.0050(8) 0.0071(8)
C6 0.0225(11) 0.0216(11) 0.0238(11) 0.0032(9) -0.0028(9) 0.0107(9)
C7 0.0271(11) 0.0168(10) 0.0225(10) -0.0033(8) 0.0090(9) 0.0067(8)
C8 0.0312(11) 0.0158(10) 0.0117(9) -0.0038(7) 0.0080(8) -0.0011(8)
C9 0.0360(12) 0.0106(9) 0.0128(9) -0.0017(7) 0.0040(8) -0.0032(8)
C10 0.0391(13) 0.0094(9) 0.0150(10) 0.0011(7) 0.0043(9) 0.0010(9)
C11 0.0165(10) 0.0191(10) 0.0243(10) -0.0021(8) 0.0058(8) 0.0018(8)
C12 0.0122(9) 0.0223(11) 0.0236(10) -0.0015(8) 0.0037(8) 0.0024(8)
C13 0.0132(9) 0.0145(9) 0.0145(9) -0.0056(7) 0.0015(7) -0.0017(7)
C14 0.0147(10) 0.0240(10) 0.0157(10) -0.0053(8) 0.0038(8) -0.0067(8)
C15 0.0269(11) 0.0223(10) 0.0114(9) -0.0001(8) 0.0042(8) -0.0128(9)
C16 0.0240(11) 0.0164(10) 0.0129(9) 0.0013(7) -0.0005(8) -0.0021(8)
C17 0.0124(9) 0.0171(9) 0.0132(9) -0.0003(7) 0.0000(7) 0.0000(7)
C18 0.0246(11) 0.0154(10) 0.0157(10) -0.0025(8) 0.0033(8) -0.0029(8)
C19 0.0268(11) 0.0284(12) 0.0150(10) 0.0028(9) -0.0021(8) -0.0012(9)
N1 0.0238(9) 0.0123(8) 0.0092(7) 0.0002(6) 0.0031(6) -0.0026(7)
N2 0.0177(8) 0.0127(8) 0.0124(7) 0.0009(6) 0.0029(6) -0.0025(6)
N3 0.0255(9) 0.0115(8) 0.0106(7) -0.0006(6) 0.0000(7) 0.0010(7)
N4 0.0179(8) 0.0149(8) 0.0167(8) 0.0001(6) 0.0012(7) 0.0062(7)
N5 0.0116(8) 0.0124(8) 0.0120(7) -0.0004(6) 0.0023(6) -0.0010(6)
O1 0.0254(7) 0.0170(7) 0.0170(7) -0.0056(5) 0.0058(6) -0.0087(6)
O2 0.0735(13) 0.0318(9) 0.0173(8) 0.0047(7) 0.0071(8) 0.0347(9)
O3 0.0307(9) 0.0342(9) 0.0288(8) -0.0128(7) 0.0136(7) -0.0172(7)
O4 0.0252(8) 0.0303(9) 0.0310(8) -0.0103(7) 0.0083(7) -0.0131(7)
O5 0.0233(8) 0.0417(9) 0.0239(8) -0.0042(7) 0.0065(6) 0.0105(7)
O6 0.0259(8) 0.0232(7) 0.0109(7) 0.0012(5) 0.0026(6) -0.0003(6)
F1 0.0250(7) 0.0405(8) 0.0209(6) -0.0073(5) 0.0079(5) 0.0017(6)
F2 0.0386(8) 0.0524(9) 0.0144(6) 0.0044(6) -0.0011(5) 0.0167(6)
F3 0.0761(11) 0.0307(8) 0.0333(8) -0.0226(6) 0.0273(7) -0.0290(8)
F4 0.0396(8) 0.0517(9) 0.0143(6) 0.0065(6) -0.0084(5) -0.0002(7)
F5 0.0514(9) 0.0420(8) 0.0317(8) 0.0145(6) -0.0048(7) -0.0262(7)
F6 0.0607(10) 0.0369(8) 0.0392(8) 0.0050(7) 0.0081(7) 0.0284(8)
S1 0.0225(2) 0.0086(2) 0.0109(2) -0.00095(16) 0.00265(18) 0.00035(18)
S2 0.0147(2) 0.0177(2) 0.0135(2) -0.00127(17) 0.00293(18) -0.00037(18)
Fe1 0.01149(16) 0.00802(15) 0.00842(15) 0.00002(10) 0.00162(11) -0.00037(10)

loop_
_atom_type_symbol
_atom_type_description
_atom_type_scat_dispersion_real
_atom_type_scat_dispersion_imag
_atom_type_scat_source
C C 0.0181 0.0096 'International Tables Vol C Tables 4.2.6.8 and 6.1.1.4'
H H 0.0000 0.0000 'International Tables Vol C Tables 4.2.6.8 and 6.1.1.4'
N N 0.0311 0.0189 'International Tables Vol C Tables 4.2.6.8 and 6.1.1.4'
O O 0.0492 0.0322 'International Tables Vol C Tables 4.2.6.8 and 6.1.1.4'
F F 0.0727 0.0534 'International Tables Vol C Tables 4.2.6.8 and 6.1.1.4'
S S 0.3331 0.5567 'International Tables Vol C Tables 4.2.6.8 and 6.1.1.4'
Fe Fe -1.1336 3.1974 'International Tables Vol C Tables 4.2.6.8 and 6.1.1.4'

loop_
_geom_angle_atom_site_label_1
_geom_angle_atom_site_label_2
_geom_angle_atom_site_label_3
_geom_angle
_geom_angle_site_symmetry_1
_geom_angle_site_symmetry_3
_geom_angle_publ_flag
N1 C1 C2 111.69(15) . . ?
N1 C1 H1A 109.3 . . ?
C2 C1 H1A 109.3 . . ?
N1 C1 H1B 109.3 . . ?
C2 C1 H1B 109.3 . . ?
H1A C1 H1B 107.9 . . ?
N2 C2 C1 112.77(16) . . ?
N2 C2 H2A 109.0 . . ?
C1 C2 H2A 109.0 . . ?
N2 C2 H2B 109.0 . . ?
C1 C2 H2B 109.0 . . ?
H2A C2 H2B 107.8 . . ?
N2 C3 C4 112.16(15) . . ?
N2 C3 H3A 109.2 . . ?
C4 C3 H3A 109.2 . . ?
N2 C3 H3B 109.2 . . ?
C4 C3 H3B 109.2 . . ?
H3A C3 H3B 107.9 . . ?
N3 C4 C3 110.10(15) . . ?
N3 C4 H4A 109.6 . . ?
C3 C4 H4A 109.6 . . ?
N3 C4 H4B 109.6 . . ?
C3 C4 H4B 109.6 . . ?
H4A C4 H4B 108.2 . . ?
N3 C5 C6 110.94(16) . . ?
N3 C5 H5A 109.5 . . ?
C6 C5 H5A 109.5 . . ?
N3 C5 H5B 109.5 . . ?
C6 C5 H5B 109.5 . . ?
H5A C5 H5B 108.0 . . ?
N4 C6 C5 111.83(16) . . ?
N4 C6 H6A 109.2 . . ?
C5 C6 H6A 109.2 . . ?
N4 C6 H6B 109.2 . . ?
C5 C6 H6B 109.2 . . ?
H6A C6 H6B 107.9 . . ?
N4 C7 C8 113.77(16) . . ?
N4 C7 H7A 108.8 . . ?
C8 C7 H7A 108.8 . . ?
N4 C7 H7B 108.8 . . ?
C8 C7 H7B 108.8 . . ?
H7A C7 H7B 107.7 . . ?
N1 C8 C7 110.99(16) . . ?
N1 C8 H8A 109.4 . . ?
C7 C8 H8A 109.4 . . ?
N1 C8 H8B 109.4 . . ?
C7 C8 H8B 109.4 . . ?
H8A C8 H8B 108.0 . . ?
N1 C9 C10 113.02(16) . . ?
N1 C9 H9A 109.0 . . ?
C10 C9 H9A 109.0 . . ?
N1 C9 H9B 109.0 . . ?
C10 C9 H9B 109.0 . . ?
H9A C9 H9B 107.8 . . ?
N3 C10 C9 113.20(16) . . ?
N3 C10 H10A 108.9 . . ?
C9 C10 H10A 108.9 . . ?
N3 C10 H10B 108.9 . . ?
C9 C10 H10B 108.9 . . ?
H10A C10 H10B 107.8 . . ?
N2 C11 H11A 109.5 . . ?
N2 C11 H11B 109.5 . . ?
H11A C11 H11B 109.5 . . ?
N2 C11 H11C 109.5 . . ?
H11A C11 H11C 109.5 . . ?
H11B C11 H11C 109.5 . . ?
N4 C12 C13 112.11(16) . . ?
N4 C12 H12A 109.2 . . ?
C13 C12 H12A 109.2 . . ?
N4 C12 H12B 109.2 . . ?
C13 C12 H12B 109.2 . . ?
H12A C12 H12B 107.9 . . ?
N5 C13 C14 121.77(18) . . ?
N5 C13 C12 116.12(16) . . ?
C14 C13 C12 122.02(17) . . ?
C13 C14 C15 119.16(18) . . ?
C13 C14 H14 120.4 . . ?
C15 C14 H14 120.4 . . ?
C14 C15 C16 119.49(18) . . ?
C14 C15 H15 120.3 . . ?
C16 C15 H15 120.3 . . ?
C17 C16 C15 118.32(18) . . ?
C17 C16 H16 120.8 . . ?
C15 C16 H16 120.8 . . ?
N5 C17 C16 122.80(18) . . ?
N5 C17 H17 118.6 . . ?
C16 C17 H17 118.6 . . ?
F2 C18 F1 108.04(16) . . ?
F2 C18 F3 108.75(18) . . ?
F1 C18 F3 106.83(17) . . ?
F2 C18 S1 111.97(14) . . ?
F1 C18 S1 110.46(13) . . ?
F3 C18 S1 110.61(14) . . ?
F6 C19 F5 107.34(19) . . ?
F6 C19 F4 107.90(17) . . ?
F5 C19 F4 106.25(17) . . ?
F6 C19 S2 111.99(15) . . ?
F5 C19 S2 111.39(15) . . ?
F4 C19 S2 111.67(15) . . ?
C8 N1 C1 113.18(15) . . ?
C8 N1 C9 113.48(16) . . ?
C1 N1 C9 112.50(16) . . ?
C8 N1 Fe1 102.48(11) . . ?
C1 N1 Fe1 101.15(11) . . ?
C9 N1 Fe1 112.98(11) . . ?
C11 N2 C2 109.98(15) . . ?
C11 N2 C3 109.51(15) . . ?
C2 N2 C3 111.93(14) . . ?
C11 N2 Fe1 111.29(11) . . ?
C2 N2 Fe1 107.70(11) . . ?
C3 N2 Fe1 106.39(12) . . ?
C5 N3 C4 113.97(15) . . ?
C5 N3 C10 111.90(16) . . ?
C4 N3 C10 113.20(16) . . ?
C5 N3 Fe1 102.15(12) . . ?
C4 N3 Fe1 101.11(11) . . ?
C10 N3 Fe1 113.55(11) . . ?
C12 N4 C7 111.45(15) . . ?
C12 N4 C6 112.42(16) . . ?
C7 N4 C6 112.95(15) . . ?
C12 N4 Fe1 104.43(11) . . ?
C7 N4 Fe1 106.75(12) . . ?
C6 N4 Fe1 108.27(12) . . ?
C17 N5 C13 118.44(16) . . ?
C17 N5 Fe1 127.18(12) . . ?
C13 N5 Fe1 114.36(12) . . ?
S1 O1 Fe1 133.37(8) . . ?
O2 S1 O3 117.16(11) . . ?
O2 S1 O1 114.08(11) . . ?
O3 S1 O1 113.50(9) . . ?
O2 S1 C18 103.88(9) . . ?
O3 S1 C18 105.44(9) . . ?
O1 S1 C18 100.26(8) . . ?
O5 S2 O4 115.31(10) . . ?
O5 S2 O6 115.14(9) . . ?
O4 S2 O6 114.64(9) . . ?
O5 S2 C19 103.66(10) . . ?
O4 S2 C19 103.53(10) . . ?
O6 S2 C19 102.07(9) . . ?
O1 Fe1 N5 89.87(6) . . ?
O1 Fe1 N3 93.64(6) . . ?
N5 Fe1 N3 156.27(6) . . ?
O1 Fe1 N1 170.85(6) . . ?
N5 Fe1 N1 98.31(6) . . ?
N3 Fe1 N1 80.51(6) . . ?
O1 Fe1 N2 93.66(6) . . ?
N5 Fe1 N2 120.38(6) . . ?
N3 Fe1 N2 82.83(6) . . ?
N1 Fe1 N2 78.70(6) . . ?
O1 Fe1 N4 104.10(6) . . ?
N5 Fe1 N4 78.53(6) . . ?
N3 Fe1 N4 77.86(6) . . ?
N1 Fe1 N4 81.67(6) . . ?
N2 Fe1 N4 154.41(6) . . ?

loop_
_geom_bond_atom_site_label_1
_geom_bond_atom_site_label_2
_geom_bond_distance
_geom_bond_site_symmetry_2
_geom_bond_publ_flag
C1 N1 1.476(3) . ?
C1 C2 1.538(3) . ?
C1 H1A 0.9900 . ?
C1 H1B 0.9900 . ?
C2 N2 1.504(2) . ?
C2 H2A 0.9900 . ?
C2 H2B 0.9900 . ?
C3 N2 1.507(2) . ?
C3 C4 1.524(3) . ?
C3 H3A 0.9900 . ?
C3 H3B 0.9900 . ?
C4 N3 1.482(3) . ?
C4 H4A 0.9900 . ?
C4 H4B 0.9900 . ?
C5 N3 1.477(3) . ?
C5 C6 1.539(3) . ?
C5 H5A 0.9900 . ?
C5 H5B 0.9900 . ?
C6 N4 1.506(2) . ?
C6 H6A 0.9900 . ?
C6 H6B 0.9900 . ?
C7 N4 1.499(2) . ?
C7 C8 1.528(3) . ?
C7 H7A 0.9900 . ?
C7 H7B 0.9900 . ?
C8 N1 1.471(2) . ?
C8 H8A 0.9900 . ?
C8 H8B 0.9900 . ?
C9 N1 1.483(2) . ?
C9 C10 1.548(3) . ?
C9 H9A 0.9900 . ?
C9 H9B 0.9900 . ?
C10 N3 1.483(2) . ?
C10 H10A 0.9900 . ?
C10 H10B 0.9900 . ?
C11 N2 1.483(2) . ?
C11 H11A 0.9800 . ?
C11 H11B 0.9800 . ?
C11 H11C 0.9800 . ?
C12 N4 1.481(3) . ?
C12 C13 1.511(3) . ?
C12 H12A 0.9900 . ?
C12 H12B 0.9900 . ?
C13 N5 1.353(2) . ?
C13 C14 1.383(3) . ?
C14 C15 1.384(3) . ?
C14 H14 0.9500 . ?
C15 C16 1.386(3) . ?
C15 H15 0.9500 . ?
C16 C17 1.382(3) . ?
C16 H16 0.9500 . ?
C17 N5 1.347(2) . ?
C17 H17 0.9500 . ?
C18 F2 1.316(2) . ?
C18 F1 1.329(2) . ?
C18 F3 1.330(2) . ?
C18 S1 1.827(2) . ?
C19 F6 1.324(3) . ?
C19 F5 1.334(3) . ?
C19 F4 1.338(2) . ?
C19 S2 1.823(2) . ?
N1 Fe1 2.1759(16) . ?
N2 Fe1 2.1916(16) . ?
N3 Fe1 2.1581(16) . ?
N4 Fe1 2.2202(16) . ?
N5 Fe1 2.1368(15) . ?
O1 S1 1.4554(14) . ?
O1 Fe1 2.1121(13) . ?
O2 S1 1.4249(16) . ?
O3 S1 1.4267(16) . ?
O4 S2 1.4364(15) . ?
O5 S2 1.4326(15) . ?
O6 S2 1.4509(14) . ?
